data_7008082
loop_
_publ_author_name
'Li, Jian-Rong'
'Bu, Xian-He'
'Jiao, Jiao'
'Du, Wen-Ping'
'Xu, Xiu-Hua'
'Zhang, Ruo-Hua'

_publ_section_title
;
 Novel dithioether-silver(I) coordination architectures: structural
 diversities by varying the spacers and terminal groups of ligands.
;
_journal_issue 3
_journal_name_full 'Dalton transactions (Cambridge, England : 2003)'
_journal_page_first 464
_journal_page_last 474
_journal_paper_doi 10.1039/b416576b
_journal_year 2005
_chemical_formula_sum 'C27 H33 Ag Cl O4 S3'
_chemical_formula_weight 661.03
_chemical_name_systematic
;
?
;
_space_group_IT_number 14
_symmetry_cell_setting monoclinic
_symmetry_space_group_name_Hall '-P 2yn'
_symmetry_space_group_name_H-M 'P 1 21/n 1'
_atom_sites_solution_hydrogens geom
_atom_sites_solution_primary direct
_atom_sites_solution_secondary difmap
_audit_creation_method SHELXL-97
_cell_angle_alpha 90.00
_cell_angle_beta 96.660(9)
_cell_angle_gamma 90.00
_cell_formula_units_Z 4
_cell_length_a 9.604(5)
_cell_length_b 23.66(1)
_cell_length_c 12.399(6)
_cell_measurement_reflns_used 799
_cell_measurement_temperature 293(2)
_cell_measurement_theta_max 23.0988
_cell_measurement_theta_min 2.3021
_cell_volume 2798(2)
_computing_cell_refinement 'Bruker SMART'
_computing_data_collection 'Bruker SMART'
_computing_data_reduction 'Bruker SAINT'
_computing_molecular_graphics 'Bruker SHELXTL'
_computing_publication_material 'Bruker SHELXTL'
_computing_structure_refinement 'SHELXL-97 (Sheldrick, 1997)'
_computing_structure_solution 'SHELXS-97 (Sheldrick, 1990)'
_diffrn_ambient_temperature 293(2)
_diffrn_measured_fraction_theta_full 0.990
_diffrn_measured_fraction_theta_max 0.990
_diffrn_measurement_device_type 'Bruker CCD area detector'
_diffrn_measurement_method 'Phi and Omega scans'
_diffrn_radiation_monochromator graphite
_diffrn_radiation_source 'fine-focus sealed tube'
_diffrn_radiation_type MoK\a
_diffrn_radiation_wavelength 0.71073
_diffrn_reflns_av_R_equivalents 0.0891
_diffrn_reflns_av_sigmaI/netI 0.1215
_diffrn_reflns_limit_h_max 11
_diffrn_reflns_limit_h_min -12
_diffrn_reflns_limit_k_max 29
_diffrn_reflns_limit_k_min -27
_diffrn_reflns_limit_l_max 15
_diffrn_reflns_limit_l_min -8
_diffrn_reflns_number 15215
_diffrn_reflns_theta_full 26.51
_diffrn_reflns_theta_max 26.51
_diffrn_reflns_theta_min 1.86
_diffrn_standards_decay_% 0
_diffrn_standards_interval_count 0
_diffrn_standards_interval_time 0
_diffrn_standards_number 0
_exptl_absorpt_coefficient_mu 1.072
_exptl_absorpt_correction_T_max 0.8305
_exptl_absorpt_correction_T_min 0.8142
_exptl_absorpt_correction_type multi-scan
_exptl_absorpt_process_details SADABS
_exptl_crystal_colour Colorless
_exptl_crystal_density_diffrn 1.569
_exptl_crystal_density_meas ?
_exptl_crystal_density_method 'not measured'
_exptl_crystal_description Block
_exptl_crystal_F_000 1356
_exptl_crystal_size_max 0.20
_exptl_crystal_size_mid 0.20
_exptl_crystal_size_min 0.18
_refine_diff_density_max 0.914
_refine_diff_density_min -0.579
_refine_diff_density_rms 0.090
_refine_ls_extinction_method none
_refine_ls_goodness_of_fit_ref 0.952
_refine_ls_hydrogen_treatment constr
_refine_ls_matrix_type full
_refine_ls_number_parameters 325
_refine_ls_number_reflns 5742
_refine_ls_number_restraints 0
_refine_ls_restrained_S_all 0.952
_refine_ls_R_factor_all 0.1352
_refine_ls_R_factor_gt 0.0585
_refine_ls_shift/su_max 0.000
_refine_ls_shift/su_mean 0.000
_refine_ls_structure_factor_coef Fsqd
_refine_ls_weighting_details 'calc w=1/[\s^2^(Fo^2^)+(0.0480P)^2^+0.0000P] where P=(Fo^2^+2Fc^2^)/3'
_refine_ls_weighting_scheme calc
_refine_ls_wR_factor_gt 0.1111
_refine_ls_wR_factor_ref 0.1351
_reflns_number_gt 2980
_reflns_number_total 5742
_reflns_threshold_expression I>2sigma(I)
_cod_data_source_file b416576b.txt
_cod_data_source_block 14
_cod_depositor_comments
;
The following automatic conversions were performed:
'_symmetry_cell_setting' value 'Monoclinic' changed to 'monoclinic'
according to '/home/saulius/struct/CIF-dictionaries/cif_core.dic'
dictionary named 'cif_core.dic' version 2.4.1 from
2010-06-29.

'_exptl_absorpt_correction_type' value 'Multi-scan' changed
to 'multi-scan' according to
'/home/saulius/struct/CIF-dictionaries/cif_core.dic' dictionary named
'cif_core.dic' version 2.4.1 from 2010-06-29.

Automatic conversion script
Id: cif_fix_enum 1527 2010-12-29 10:47:43Z saulius 

The following automatic conversions were performed:

'_exptl_crystal_density_meas' value 'none' was changed to '?' - the
value is perceived as not measured.

Automatic conversion script
Id: cif_fix_values 3008 2015-01-20 13:52:24Z robertas 
;
_cod_original_sg_symbol_H-M 'P 2(1)/n'
_cod_database_code 7008082

loop_
_symmetry_equiv_pos_as_xyz
'x, y, z'
'-x+1/2, y+1/2, -z+1/2'
'-x, -y, -z'
'x-1/2, -y-1/2, z-1/2'

loop_
_atom_site_label
_atom_site_type_symbol
_atom_site_fract_x
_atom_site_fract_y
_atom_site_fract_z
_atom_site_U_iso_or_equiv
_atom_site_adp_type
_atom_site_occupancy
_atom_site_symmetry_multiplicity
_atom_site_calc_flag
_atom_site_refinement_flags
_atom_site_disorder_assembly
_atom_site_disorder_group
Ag1 Ag 0.11866(5) 0.02630(2) 0.28572(4) 0.05191(18) Uani 1 1 d . . .
S1 S 0.22365(17) 0.09079(7) 0.43400(12) 0.0530(4) Uani 1 1 d . . .
S2 S 0.01693(16) -0.06087(6) 0.36407(11) 0.0437(4) Uani 1 1 d . . .
S3 S 0.17064(15) 0.03171(6) 0.09203(11) 0.0434(4) Uani 1 1 d . . .
Cl1 Cl -0.23604(18) 0.07861(7) 0.25952(13) 0.0552(4) Uani 1 1 d . . .
C1 C 0.2776(7) -0.0929(3) 0.0576(5) 0.0555(17) Uani 1 1 d . . .
H1A H 0.2152 -0.0819 -0.0017 0.067 Uiso 1 1 calc R . .
C2 C 0.2852(8) -0.1488(3) 0.0864(5) 0.069(2) Uani 1 1 d . . .
H2A H 0.2262 -0.1751 0.0490 0.082 Uiso 1 1 calc R . .
C3 C 0.3802(8) -0.1651(3) 0.1702(6) 0.068(2) Uani 1 1 d . . .
H3A H 0.3867 -0.2032 0.1892 0.081 Uiso 1 1 calc R . .
C4 C 0.4648(7) -0.1277(3) 0.2264(5) 0.0626(19) Uani 1 1 d . . .
H4A H 0.5297 -0.1398 0.2832 0.075 Uiso 1 1 calc R . .
C5 C 0.4553(6) -0.0705(3) 0.1991(5) 0.0578(17) Uani 1 1 d . . .
H5A H 0.5131 -0.0443 0.2382 0.069 Uiso 1 1 calc R . .
C6 C 0.3594(6) -0.0528(3) 0.1137(5) 0.0473(15) Uani 1 1 d . . .
C7 C 0.3455(7) 0.0084(3) 0.0813(5) 0.0597(18) Uani 1 1 d . . .
H7A H 0.3667 0.0129 0.0072 0.072 Uiso 1 1 calc R . .
H7B H 0.4115 0.0310 0.1282 0.072 Uiso 1 1 calc R . .
C9 C -0.1999(6) -0.1112(2) 0.0693(4) 0.0460(15) Uani 1 1 d . . .
H9A H -0.2894 -0.0946 0.0807 0.055 Uiso 1 1 calc R . .
H9B H -0.2043 -0.1513 0.0856 0.055 Uiso 1 1 calc R . .
C10 C -0.0866(6) -0.0845(3) 0.1469(4) 0.0476(15) Uani 1 1 d . . .
H10A H -0.0768 -0.0451 0.1272 0.057 Uiso 1 1 calc R . .
H10B H 0.0018 -0.1032 0.1402 0.057 Uiso 1 1 calc R . .
C11 C -0.1175(6) -0.0879(2) 0.2646(4) 0.0457(15) Uani 1 1 d . . .
H11A H -0.1342 -0.1271 0.2817 0.055 Uiso 1 1 calc R . .
H11B H -0.2034 -0.0672 0.2711 0.055 Uiso 1 1 calc R . .
C12 C 0.1544(6) -0.1130(2) 0.3592(5) 0.0486(15) Uani 1 1 d . . .
H12A H 0.1813 -0.1140 0.2862 0.058 Uiso 1 1 calc R . .
H12B H 0.2357 -0.1013 0.4077 0.058 Uiso 1 1 calc R . .
C13 C 0.1135(5) -0.1715(2) 0.3900(4) 0.0405(14) Uani 1 1 d . . .
C14 C 0.1175(6) -0.1878(3) 0.4979(5) 0.0490(16) Uani 1 1 d . . .
H14A H 0.1434 -0.1617 0.5528 0.059 Uiso 1 1 calc R . .
C15 C 0.0839(7) -0.2412(3) 0.5237(5) 0.0565(17) Uani 1 1 d . . .
H15A H 0.0876 -0.2515 0.5963 0.068 Uiso 1 1 calc R . .
C16 C 0.0452(6) -0.2799(3) 0.4459(6) 0.0587(18) Uani 1 1 d . . .
H16A H 0.0221 -0.3165 0.4647 0.070 Uiso 1 1 calc R . .
C17 C 0.0405(7) -0.2648(3) 0.3402(6) 0.0581(17) Uani 1 1 d . . .
H17A H 0.0136 -0.2913 0.2864 0.070 Uiso 1 1 calc R . .
C18 C 0.0746(6) -0.2111(3) 0.3113(5) 0.0507(16) Uani 1 1 d . . .
H18A H 0.0714 -0.2015 0.2383 0.061 Uiso 1 1 calc R . .
C19 C 0.4461(7) 0.0150(3) 0.4637(5) 0.069(2) Uani 1 1 d . . .
H19A H 0.4931 0.0377 0.4137 0.083 Uiso 1 1 calc R . .
H19B H 0.3901 -0.0129 0.4210 0.083 Uiso 1 1 calc R . .
C20 C 0.3514(9) 0.0517(3) 0.5148(6) 0.090(3) Uani 1 1 d . . .
H20A H 0.4086 0.0783 0.5600 0.108 Uiso 1 1 calc R . .
H20B H 0.3031 0.0284 0.5631 0.108 Uiso 1 1 calc R . .
C21 C 0.3109(8) 0.1493(3) 0.3843(5) 0.077(2) Uani 1 1 d . . .
H21A H 0.3877 0.1357 0.3470 0.092 Uiso 1 1 calc R . .
H21B H 0.2462 0.1693 0.3318 0.092 Uiso 1 1 calc R . .
C22 C 0.3683(7) 0.1902(3) 0.4724(5) 0.0526(16) Uani 1 1 d . . .
C23 C 0.5031(7) 0.2077(3) 0.4791(5) 0.0653(19) Uani 1 1 d . . .
H23A H 0.5618 0.1936 0.4310 0.078 Uiso 1 1 calc R . .
C24 C 0.5534(7) 0.2463(3) 0.5566(6) 0.0627(18) Uani 1 1 d . . .
H24A H 0.6463 0.2580 0.5600 0.075 Uiso 1 1 calc R . .
C25 C 0.4709(7) 0.2679(3) 0.6284(5) 0.0584(17) Uani 1 1 d . . .
H25A H 0.5065 0.2942 0.6801 0.070 Uiso 1 1 calc R . .
C26 C 0.3358(7) 0.2503(3) 0.6236(5) 0.0598(18) Uani 1 1 d . . .
H26A H 0.2779 0.2646 0.6722 0.072 Uiso 1 1 calc R . .
C27 C 0.2844(7) 0.2111(3) 0.5461(6) 0.0600(18) Uani 1 1 d . . .
H27A H 0.1921 0.1987 0.5437 0.072 Uiso 1 1 calc R . .
O1 O -0.1093(6) 0.0917(3) 0.2219(5) 0.122(2) Uani 1 1 d . . .
O2 O -0.3173(8) 0.1260(3) 0.2553(6) 0.139(3) Uani 1 1 d . . .
O3 O -0.3004(8) 0.0350(2) 0.1969(5) 0.120(2) Uani 1 1 d . . .
O4 O -0.2068(7) 0.0586(2) 0.3681(4) 0.116(2) Uani 1 1 d . . .
C8 C -0.1773(7) -0.1041(2) -0.0484(4) 0.0516(16) Uani 1 1 d . . .
H8A H -0.2526 -0.1232 -0.0932 0.062 Uiso 1 1 calc R . .
H8B H -0.0902 -0.1226 -0.0604 0.062 Uiso 1 1 calc R . .

loop_
_atom_site_aniso_label
_atom_site_aniso_U_11
_atom_site_aniso_U_22
_atom_site_aniso_U_33
_atom_site_aniso_U_23
_atom_site_aniso_U_13
_atom_site_aniso_U_12
Ag1 0.0567(3) 0.0474(3) 0.0519(3) 0.0033(2) 0.0077(2) -0.0059(2)
S1 0.0609(11) 0.0472(10) 0.0523(10) -0.0012(7) 0.0121(8) -0.0050(8)
S2 0.0494(10) 0.0423(9) 0.0415(8) 0.0016(6) 0.0136(7) -0.0033(7)
S3 0.0420(9) 0.0446(9) 0.0443(8) 0.0055(7) 0.0076(6) -0.0013(7)
Cl1 0.0613(11) 0.0473(10) 0.0575(10) 0.0009(8) 0.0092(8) 0.0019(8)
C1 0.060(4) 0.069(5) 0.038(4) -0.003(3) 0.006(3) 0.012(4)
C2 0.087(6) 0.068(6) 0.052(4) -0.019(4) 0.012(4) 0.014(4)
C3 0.074(5) 0.058(5) 0.075(5) -0.005(4) 0.025(4) 0.017(4)
C4 0.056(5) 0.080(6) 0.054(4) 0.016(4) 0.012(3) 0.025(4)
C5 0.041(4) 0.078(6) 0.055(4) 0.001(4) 0.011(3) 0.007(4)
C6 0.040(4) 0.058(4) 0.046(4) 0.004(3) 0.014(3) 0.014(3)
C7 0.049(4) 0.063(5) 0.069(4) 0.016(3) 0.016(3) 0.004(3)
C9 0.050(4) 0.044(4) 0.043(4) 0.011(3) 0.004(3) -0.006(3)
C10 0.042(4) 0.056(4) 0.047(4) 0.010(3) 0.011(3) -0.003(3)
C11 0.041(4) 0.049(4) 0.050(4) 0.009(3) 0.018(3) -0.001(3)
C12 0.038(4) 0.054(4) 0.055(4) 0.010(3) 0.009(3) -0.007(3)
C13 0.031(3) 0.042(4) 0.048(4) 0.003(3) 0.002(3) 0.002(3)
C14 0.039(4) 0.062(5) 0.046(4) 0.004(3) 0.004(3) -0.001(3)
C15 0.053(4) 0.060(5) 0.059(4) 0.024(4) 0.016(3) 0.007(3)
C16 0.053(4) 0.039(4) 0.089(6) 0.009(4) 0.031(4) 0.005(3)
C17 0.055(5) 0.046(4) 0.074(5) -0.015(4) 0.015(3) -0.003(3)
C18 0.049(4) 0.055(5) 0.049(4) 0.006(3) 0.009(3) -0.002(3)
C19 0.062(5) 0.074(5) 0.067(5) -0.022(4) -0.006(3) 0.006(4)
C20 0.106(7) 0.084(6) 0.076(6) -0.021(4) -0.007(5) -0.002(5)
C21 0.098(6) 0.072(5) 0.058(5) 0.009(4) 0.001(4) -0.035(4)
C22 0.068(5) 0.043(4) 0.047(4) 0.007(3) 0.005(3) -0.008(3)
C23 0.067(5) 0.060(5) 0.073(5) -0.003(4) 0.024(4) -0.016(4)
C24 0.051(4) 0.048(4) 0.091(5) 0.005(4) 0.015(4) -0.014(3)
C25 0.063(5) 0.043(4) 0.067(5) -0.002(3) -0.004(4) 0.001(3)
C26 0.055(5) 0.049(4) 0.076(5) -0.001(4) 0.008(4) 0.011(4)
C27 0.037(4) 0.053(4) 0.086(5) 0.016(4) -0.009(3) -0.011(3)
O1 0.068(4) 0.155(6) 0.143(5) 0.045(4) 0.022(4) -0.016(4)
O2 0.149(6) 0.097(5) 0.176(6) 0.012(4) 0.035(5) 0.075(5)
O3 0.155(6) 0.087(5) 0.115(5) -0.027(4) -0.003(4) -0.032(4)
O4 0.181(7) 0.094(4) 0.070(4) 0.031(3) -0.001(4) -0.029(4)
C8 0.055(4) 0.049(4) 0.051(4) 0.001(3) 0.005(3) -0.007(3)

loop_
_atom_type_symbol
_atom_type_description
_atom_type_scat_dispersion_real
_atom_type_scat_dispersion_imag
_atom_type_scat_source
C C 0.0033 0.0016 'International Tables Vol C Tables 4.2.6.8 and 6.1.1.4'
H H 0.0000 0.0000 'International Tables Vol C Tables 4.2.6.8 and 6.1.1.4'
O O 0.0106 0.0060 'International Tables Vol C Tables 4.2.6.8 and 6.1.1.4'
S S 0.1246 0.1234 'International Tables Vol C Tables 4.2.6.8 and 6.1.1.4'
Cl Cl 0.1484 0.1585 'International Tables Vol C Tables 4.2.6.8 and 6.1.1.4'
Ag Ag -0.8971 1.1015 'International Tables Vol C Tables 4.2.6.8 and 6.1.1.4'

loop_
_geom_angle_atom_site_label_1
_geom_angle_atom_site_label_2
_geom_angle_atom_site_label_3
_geom_angle
_geom_angle_site_symmetry_1
_geom_angle_site_symmetry_3
_geom_angle_publ_flag
S1 Ag1 S3 124.19(6) . . ?
S1 Ag1 S2 110.82(6) . . ?
S3 Ag1 S2 122.56(5) . . ?
C20 S1 C21 106.5(4) . . ?
C20 S1 Ag1 107.0(3) . . ?
C21 S1 Ag1 112.8(2) . . ?
C11 S2 C12 101.7(3) . . ?
C11 S2 Ag1 107.8(2) . . ?
C12 S2 Ag1 103.1(2) . . ?
C7 S3 C8 101.8(3) . 3 ?
C7 S3 Ag1 110.4(2) . . ?
C8 S3 Ag1 110.71(19) 3 . ?
O2 Cl1 O1 108.9(4) . . ?
O2 Cl1 O3 111.9(5) . . ?
O1 Cl1 O3 109.2(4) . . ?
O2 Cl1 O4 111.0(4) . . ?
O1 Cl1 O4 107.9(4) . . ?
O3 Cl1 O4 107.9(4) . . ?
C2 C1 C6 121.8(6) . . ?
C2 C1 H1A 119.1 . . ?
C6 C1 H1A 119.1 . . ?
C3 C2 C1 119.1(7) . . ?
C3 C2 H2A 120.4 . . ?
C1 C2 H2A 120.4 . . ?
C4 C3 C2 121.4(7) . . ?
C4 C3 H3A 119.3 . . ?
C2 C3 H3A 119.3 . . ?
C3 C4 C5 119.8(7) . . ?
C3 C4 H4A 120.1 . . ?
C5 C4 H4A 120.1 . . ?
C6 C5 C4 119.8(7) . . ?
C6 C5 H5A 120.1 . . ?
C4 C5 H5A 120.1 . . ?
C1 C6 C5 118.1(6) . . ?
C1 C6 C7 120.2(6) . . ?
C5 C6 C7 121.7(6) . . ?
C6 C7 S3 109.4(4) . . ?
C6 C7 H7A 109.8 . . ?
S3 C7 H7A 109.8 . . ?
C6 C7 H7B 109.8 . . ?
S3 C7 H7B 109.8 . . ?
H7A C7 H7B 108.2 . . ?
C10 C9 C8 113.4(5) . . ?
C10 C9 H9A 108.9 . . ?
C8 C9 H9A 108.9 . . ?
C10 C9 H9B 108.9 . . ?
C8 C9 H9B 108.9 . . ?
H9A C9 H9B 107.7 . . ?
C9 C10 C11 112.5(5) . . ?
C9 C10 H10A 109.1 . . ?
C11 C10 H10A 109.1 . . ?
C9 C10 H10B 109.1 . . ?
C11 C10 H10B 109.1 . . ?
H10A C10 H10B 107.8 . . ?
C10 C11 S2 115.8(4) . . ?
C10 C11 H11A 108.3 . . ?
S2 C11 H11A 108.3 . . ?
C10 C11 H11B 108.3 . . ?
S2 C11 H11B 108.3 . . ?
H11A C11 H11B 107.4 . . ?
C13 C12 S2 114.0(4) . . ?
C13 C12 H12A 108.8 . . ?
S2 C12 H12A 108.8 . . ?
C13 C12 H12B 108.8 . . ?
S2 C12 H12B 108.8 . . ?
H12A C12 H12B 107.7 . . ?
C18 C13 C14 118.1(6) . . ?
C18 C13 C12 120.4(5) . . ?
C14 C13 C12 121.5(5) . . ?
C15 C14 C13 120.4(6) . . ?
C15 C14 H14A 119.8 . . ?
C13 C14 H14A 119.8 . . ?
C14 C15 C16 121.3(6) . . ?
C14 C15 H15A 119.4 . . ?
C16 C15 H15A 119.4 . . ?
C15 C16 C17 119.1(6) . . ?
C15 C16 H16A 120.4 . . ?
C17 C16 H16A 120.4 . . ?
C16 C17 C18 121.1(6) . . ?
C16 C17 H17A 119.5 . . ?
C18 C17 H17A 119.5 . . ?
C17 C18 C13 120.0(6) . . ?
C17 C18 H18A 120.0 . . ?
C13 C18 H18A 120.0 . . ?
C20 C19 C19 116.9(8) . 3_656 ?
C20 C19 H19A 108.1 . . ?
C19 C19 H19A 108.1 3_656 . ?
C20 C19 H19B 108.1 . . ?
C19 C19 H19B 108.1 3_656 . ?
H19A C19 H19B 107.3 . . ?
C19 C20 S1 119.8(6) . . ?
C19 C20 H20A 107.4 . . ?
S1 C20 H20A 107.4 . . ?
C19 C20 H20B 107.4 . . ?
S1 C20 H20B 107.4 . . ?
H20A C20 H20B 106.9 . . ?
C22 C21 S1 113.4(4) . . ?
C22 C21 H21A 108.9 . . ?
S1 C21 H21A 108.9 . . ?
C22 C21 H21B 108.9 . . ?
S1 C21 H21B 108.9 . . ?
H21A C21 H21B 107.7 . . ?
C23 C22 C27 118.6(6) . . ?
C23 C22 C21 120.4(6) . . ?
C27 C22 C21 121.0(6) . . ?
C22 C23 C24 120.3(7) . . ?
C22 C23 H23A 119.9 . . ?
C24 C23 H23A 119.9 . . ?
C25 C24 C23 121.6(7) . . ?
C25 C24 H24A 119.2 . . ?
C23 C24 H24A 119.2 . . ?
C26 C25 C24 118.9(6) . . ?
C26 C25 H25A 120.5 . . ?
C24 C25 H25A 120.5 . . ?
C25 C26 C27 119.9(6) . . ?
C25 C26 H26A 120.1 . . ?
C27 C26 H26A 120.1 . . ?
C22 C27 C26 120.8(6) . . ?
C22 C27 H27A 119.6 . . ?
C26 C27 H27A 119.6 . . ?
C9 C8 S3 114.2(4) . 3 ?
C9 C8 H8A 108.7 . . ?
S3 C8 H8A 108.7 3 . ?
C9 C8 H8B 108.7 . . ?
S3 C8 H8B 108.7 3 . ?
H8A C8 H8B 107.6 . . ?

loop_
_geom_bond_atom_site_label_1
_geom_bond_atom_site_label_2
_geom_bond_distance
_geom_bond_site_symmetry_2
_geom_bond_publ_flag
Ag1 S1 2.509(2) . ?
Ag1 S3 2.512(2) . ?
Ag1 S2 2.524(2) . ?
S1 C20 1.755(8) . ?
S1 C21 1.766(6) . ?
S2 C11 1.796(6) . ?
S2 C12 1.813(6) . ?
S3 C7 1.788(6) . ?
S3 C8 1.800(6) 3 ?
Cl1 O2 1.364(5) . ?
Cl1 O1 1.389(5) . ?
Cl1 O3 1.392(5) . ?
Cl1 O4 1.424(5) . ?
C1 C2 1.368(9) . ?
C1 C6 1.369(8) . ?
C1 H1A 0.9300 . ?
C2 C3 1.358(9) . ?
C2 H2A 0.9300 . ?
C3 C4 1.342(9) . ?
C3 H3A 0.9300 . ?
C4 C5 1.395(9) . ?
C4 H4A 0.9300 . ?
C5 C6 1.385(8) . ?
C5 H5A 0.9300 . ?
C6 C7 1.503(8) . ?
C7 H7A 0.9700 . ?
C7 H7B 0.9700 . ?
C9 C10 1.506(8) . ?
C9 C8 1.510(7) . ?
C9 H9A 0.9700 . ?
C9 H9B 0.9700 . ?
C10 C11 1.524(7) . ?
C10 H10A 0.9700 . ?
C10 H10B 0.9700 . ?
C11 H11A 0.9700 . ?
C11 H11B 0.9700 . ?
C12 C13 1.500(8) . ?
C12 H12A 0.9700 . ?
C12 H12B 0.9700 . ?
C13 C18 1.373(8) . ?
C13 C14 1.388(7) . ?
C14 C15 1.351(8) . ?
C14 H14A 0.9300 . ?
C15 C16 1.351(9) . ?
C15 H15A 0.9300 . ?
C16 C17 1.354(8) . ?
C16 H16A 0.9300 . ?
C17 C18 1.370(8) . ?
C17 H17A 0.9300 . ?
C18 H18A 0.9300 . ?
C19 C20 1.454(10) . ?
C19 C19 1.473(13) 3_656 ?
C19 H19A 0.9700 . ?
C19 H19B 0.9700 . ?
C20 H20A 0.9700 . ?
C20 H20B 0.9700 . ?
C21 C22 1.514(9) . ?
C21 H21A 0.9700 . ?
C21 H21B 0.9700 . ?
C22 C23 1.352(9) . ?
C22 C27 1.379(9) . ?
C23 C24 1.372(9) . ?
C23 H23A 0.9300 . ?
C24 C25 1.358(9) . ?
C24 H24A 0.9300 . ?
C25 C26 1.357(9) . ?
C25 H25A 0.9300 . ?
C26 C27 1.385(8) . ?
C26 H26A 0.9300 . ?
C27 H27A 0.9300 . ?
C8 S3 1.800(6) 3 ?
C8 H8A 0.9700 . ?
C8 H8B 0.9700 . ?

loop_
_geom_torsion_atom_site_label_1
_geom_torsion_atom_site_label_2
_geom_torsion_atom_site_label_3
_geom_torsion_atom_site_label_4
_geom_torsion
_geom_torsion_site_symmetry_1
_geom_torsion_site_symmetry_2
_geom_torsion_site_symmetry_3
_geom_torsion_site_symmetry_4
_geom_torsion_publ_flag
S3 Ag1 S1 C20 -105.0(3) . . . . ?
S2 Ag1 S1 C20 57.6(3) . . . . ?
S3 Ag1 S1 C21 11.8(3) . . . . ?
S2 Ag1 S1 C21 174.4(3) . . . . ?
S1 Ag1 S2 C11 155.0(2) . . . . ?
S3 Ag1 S2 C11 -42.0(2) . . . . ?
S1 Ag1 S2 C12 -97.9(2) . . . . ?
S3 Ag1 S2 C12 65.1(2) . . . . ?
S1 Ag1 S3 C7 70.9(3) . . . . ?
S2 Ag1 S3 C7 -89.8(2) . . . . ?
S1 Ag1 S3 C8 -41.1(2) . . . 3 ?
S2 Ag1 S3 C8 158.2(2) . . . 3 ?
C6 C1 C2 C3 -2.5(10) . . . . ?
C1 C2 C3 C4 1.1(10) . . . . ?
C2 C3 C4 C5 0.5(10) . . . . ?
C3 C4 C5 C6 -0.6(9) . . . . ?
C2 C1 C6 C5 2.3(9) . . . . ?
C2 C1 C6 C7 -178.5(6) . . . . ?
C4 C5 C6 C1 -0.7(8) . . . . ?
C4 C5 C6 C7 -179.9(5) . . . . ?
C1 C6 C7 S3 60.3(7) . . . . ?
C5 C6 C7 S3 -120.6(6) . . . . ?
C8 S3 C7 C6 -179.2(4) 3 . . . ?
Ag1 S3 C7 C6 63.2(5) . . . . ?
C8 C9 C10 C11 175.3(5) . . . . ?
C9 C10 C11 S2 176.3(4) . . . . ?
C12 S2 C11 C10 -69.6(5) . . . . ?
Ag1 S2 C11 C10 38.5(5) . . . . ?
C11 S2 C12 C13 -61.7(5) . . . . ?
Ag1 S2 C12 C13 -173.4(4) . . . . ?
S2 C12 C13 C18 100.5(6) . . . . ?
S2 C12 C13 C14 -81.3(6) . . . . ?
C18 C13 C14 C15 0.1(8) . . . . ?
C12 C13 C14 C15 -178.1(5) . . . . ?
C13 C14 C15 C16 -0.4(9) . . . . ?
C14 C15 C16 C17 0.2(9) . . . . ?
C15 C16 C17 C18 0.2(9) . . . . ?
C16 C17 C18 C13 -0.4(9) . . . . ?
C14 C13 C18 C17 0.3(8) . . . . ?
C12 C13 C18 C17 178.5(5) . . . . ?
C19 C19 C20 S1 177.9(7) 3_656 . . . ?
C21 S1 C20 C19 -78.1(7) . . . . ?
Ag1 S1 C20 C19 42.8(8) . . . . ?
C20 S1 C21 C22 -65.9(6) . . . . ?
Ag1 S1 C21 C22 177.0(5) . . . . ?
S1 C21 C22 C23 129.9(6) . . . . ?
S1 C21 C22 C27 -51.2(8) . . . . ?
C27 C22 C23 C24 -1.2(10) . . . . ?
C21 C22 C23 C24 177.7(6) . . . . ?
C22 C23 C24 C25 0.2(10) . . . . ?
C23 C24 C25 C26 0.5(10) . . . . ?
C24 C25 C26 C27 -0.1(10) . . . . ?
C23 C22 C27 C26 1.6(9) . . . . ?
C21 C22 C27 C26 -177.3(6) . . . . ?
C25 C26 C27 C22 -1.0(10) . . . . ?
C10 C9 C8 S3 -59.9(6) . . . 3 ?
